data_7048678
loop_
_publ_author_name
'Muessig, Jonas H.'
'Stennett, Tom E.'
'Schmidt, Uwe'
'Dewhurst, Rian D.'
'Mail\"ander, Lisa'
'Braunschweig, Holger'

_publ_section_title
;
 Oxidative addition of arsenic halides to platinum(0).
;
_journal_issue 11
_journal_name_full 'Dalton transactions (Cambridge, England : 2003)'
_journal_page_first 3547
_journal_page_last 3550
_journal_paper_doi 10.1039/c8dt04995e
_journal_volume 48
_journal_year 2019
_chemical_formula_moiety 'C39 H57 As Cl3 N2 P Pt'
_chemical_formula_sum 'C39 H57 As Cl3 N2 P Pt'
_chemical_formula_weight 961.19
_space_group_crystal_system triclinic
_space_group_IT_number 2
_space_group_name_Hall '-P 1'
_space_group_name_H-M_alt 'P -1'
_symmetry_space_group_name_Hall '-P 1'
_symmetry_space_group_name_H-M 'P -1'
_atom_sites_solution_hydrogens geom
_atom_sites_solution_primary iterative
_atom_sites_solution_secondary difmap
_audit_creation_method SHELXL-2014/7
_audit_update_record
;
2018-12-18 deposited with the CCDC.
2019-01-21 downloaded from the CCDC.
;
_cell_angle_alpha 81.416(18)
_cell_angle_beta 78.469(16)
_cell_angle_gamma 71.452(12)
_cell_formula_units_Z 2
_cell_length_a 10.255(2)
_cell_length_b 10.607(3)
_cell_length_c 19.408(6)
_cell_measurement_reflns_used 9768
_cell_measurement_temperature 100(2)
_cell_measurement_theta_max 28.33
_cell_measurement_theta_min 3.56
_cell_volume 1952.7(9)
_computing_cell_refinement 'Saint+ ver. V8.34A (Bruker AXS)'
_computing_data_collection 'APEX2 ver. 2014.9 (Bruker AXS)'
_computing_data_reduction 'Saint+ ver. V8.34A (Bruker AXS)'
_computing_molecular_graphics 'ShelXLe (Huebschle et all, 2011)'
_computing_publication_material 'SHELXL-2014/7 (Sheldrick, 2014)'
_computing_structure_refinement 'SHELXL-2014/7 (Sheldrick, 2014)'
_computing_structure_solution 'SHELXT (Sheldrick, 2014)'
_diffrn_ambient_temperature 100(2)
_diffrn_detector 'CMOS area detector (Photon 100)'
_diffrn_detector_area_resol_mean 10.24
_diffrn_measured_fraction_theta_full 0.997
_diffrn_measured_fraction_theta_max 0.992
_diffrn_measurement_device_type 'Bruker D8 Quest'
_diffrn_measurement_method '\f and \w scans'
_diffrn_radiation_monochromator 'multi-layer mirror'
_diffrn_radiation_type MoK\a
_diffrn_radiation_wavelength 0.71073
_diffrn_reflns_av_R_equivalents 0.0303
_diffrn_reflns_av_unetI/netI 0.0265
_diffrn_reflns_Laue_measured_fraction_full 0.997
_diffrn_reflns_Laue_measured_fraction_max 0.992
_diffrn_reflns_limit_h_max 13
_diffrn_reflns_limit_h_min -13
_diffrn_reflns_limit_k_max 14
_diffrn_reflns_limit_k_min -14
_diffrn_reflns_limit_l_max 25
_diffrn_reflns_limit_l_min -25
_diffrn_reflns_number 39185
_diffrn_reflns_point_group_measured_fraction_full 0.997
_diffrn_reflns_point_group_measured_fraction_max 0.992
_diffrn_reflns_theta_full 26.000
_diffrn_reflns_theta_max 28.281
_diffrn_reflns_theta_min 2.467
_diffrn_source 'microfocus sealed tube (Incoatec ImS)'
_exptl_absorpt_coefficient_mu 4.710
_exptl_absorpt_correction_T_max 0.7457
_exptl_absorpt_correction_T_min 0.5362
_exptl_absorpt_correction_type multi-scan
_exptl_absorpt_process_details 'SadAbs 2014/5 (Bruker AXS)'
_exptl_crystal_colour colourless
_exptl_crystal_density_diffrn 1.635
_exptl_crystal_description Plate
_exptl_crystal_F_000 964
_exptl_crystal_size_max 0.21
_exptl_crystal_size_mid 0.126
_exptl_crystal_size_min 0.057
_refine_diff_density_max 2.098
_refine_diff_density_min -1.286
_refine_diff_density_rms 0.107
_refine_ls_extinction_method none
_refine_ls_goodness_of_fit_ref 1.050
_refine_ls_hydrogen_treatment constr
_refine_ls_matrix_type full
_refine_ls_number_parameters 430
_refine_ls_number_reflns 9623
_refine_ls_number_restraints 0
_refine_ls_restrained_S_all 1.050
_refine_ls_R_factor_all 0.0273
_refine_ls_R_factor_gt 0.0228
_refine_ls_shift/su_max 0.001
_refine_ls_shift/su_mean 0.000
_refine_ls_structure_factor_coef Fsqd
_refine_ls_weighting_details 'w=1/[\s^2^(Fo^2^)+(0.0198P)^2^+3.4269P] where P=(Fo^2^+2Fc^2^)/3'
_refine_ls_weighting_scheme calc
_refine_ls_wR_factor_gt 0.0503
_refine_ls_wR_factor_ref 0.0519
_reflns_Friedel_coverage 0.000
_reflns_number_gt 8805
_reflns_number_total 9623
_reflns_threshold_expression 'I > 2\s(I)'
_cod_data_source_file c8dt04995e2.cif
_cod_data_source_block test_a
_cod_depositor_comments 'Adding full bibliography for 7048678--7048680.cif.'
_cod_database_code 7048678
_shelx_shelxl_version_number 2014/7
_shelx_space_group_comment
;
The symmetry employed for this shelxl refinement is uniquely defined
by the following loop, which should always be used as a source of
symmetry information in preference to the above space-group names.
They are only intended as comments.
;
_shelx_estimated_absorpt_t_min 0.438
_shelx_estimated_absorpt_t_max 0.775

loop_
_space_group_symop_operation_xyz
'x, y, z'
'-x, -y, -z'

loop_
_atom_site_label
_atom_site_type_symbol
_atom_site_fract_x
_atom_site_fract_y
_atom_site_fract_z
_atom_site_U_iso_or_equiv
_atom_site_adp_type
_atom_site_occupancy
_atom_site_site_symmetry_order
_atom_site_calc_flag
_atom_site_refinement_flags_posn
_atom_site_refinement_flags_adp
Pt1_1 Pt 0.69109(2) 0.80265(2) 0.76970(2) 0.00883(3) Uani 1 1 d . .
C1_1 C 0.5651(3) 0.7795(2) 0.86434(13) 0.0101(5) Uani 1 1 d . .
N1_1 N 0.5794(2) 0.6797(2) 0.91825(11) 0.0114(4) Uani 1 1 d . .
Cl2_1 Cl 0.77643(8) 0.88610(7) 0.93189(4) 0.02476(15) Uani 1 1 d . .
P2_1 P 0.81716(7) 0.84894(6) 0.65928(3) 0.01032(12) Uani 1 1 d . .
C2_1 C 0.4674(3) 0.7112(3) 0.97306(14) 0.0152(5) Uani 1 1 d . .
H2_1 H 0.4536 0.6576 1.0161 0.018 Uiso 1 1 calc R U
N2_1 N 0.4430(2) 0.8718(2) 0.88694(11) 0.0112(4) Uani 1 1 d . .
Cl3_1 Cl 0.99361(7) 0.62203(7) 0.84828(4) 0.02023(13) Uani 1 1 d . .
C3_1 C 0.3825(3) 0.8313(3) 0.95382(14) 0.0153(5) Uani 1 1 d . .
H3_1 H 0.2977 0.8793 0.9806 0.018 Uiso 1 1 calc R U
Cl1_1 Cl 0.51287(7) 0.78887(7) 0.71089(3) 0.01610(12) Uani 1 1 d . .
As1_1 As 0.86664(3) 0.83147(3) 0.82157(2) 0.01513(6) Uani 1 1 d . .
C1_2 C 0.6855(3) 0.5517(2) 0.92170(13) 0.0120(5) Uani 1 1 d . .
C2_2 C 0.6970(3) 0.4598(3) 0.87414(14) 0.0144(5) Uani 1 1 d . .
C3_2 C 0.7935(3) 0.3338(3) 0.88129(14) 0.0174(5) Uani 1 1 d . .
H3_2 H 0.8033 0.2710 0.8490 0.021 Uiso 1 1 calc R U
C4_2 C 0.8755(3) 0.2972(3) 0.93404(15) 0.0178(5) Uani 1 1 d . .
C5_2 C 0.8570(3) 0.3893(3) 0.98155(14) 0.0172(5) Uani 1 1 d . .
H5_2 H 0.9112 0.3646 1.0185 0.021 Uiso 1 1 calc R U
C6_2 C 0.7620(3) 0.5168(3) 0.97720(14) 0.0157(5) Uani 1 1 d . .
C7_2 C 0.6044(3) 0.4899(3) 0.81872(16) 0.0226(6) Uani 1 1 d . .
H7A_2 H 0.6416 0.5409 0.7774 0.034 Uiso 1 1 calc R U
H7B_2 H 0.5101 0.5424 0.8380 0.034 Uiso 1 1 calc R U
H7C_2 H 0.6012 0.4060 0.8047 0.034 Uiso 1 1 calc R U
C8_2 C 0.9778(3) 0.1598(3) 0.94227(16) 0.0236(6) Uani 1 1 d . .
H8A_2 H 0.9517 0.0976 0.9190 0.035 Uiso 1 1 calc R U
H8B_2 H 0.9763 0.1295 0.9926 0.035 Uiso 1 1 calc R U
H8C_2 H 1.0717 0.1630 0.9206 0.035 Uiso 1 1 calc R U
C9_2 C 0.7450(3) 0.6055(3) 1.03460(16) 0.0233(6) Uani 1 1 d . .
H9A_2 H 0.8370 0.6028 1.0429 0.035 Uiso 1 1 calc R U
H9B_2 H 0.6933 0.5736 1.0782 0.035 Uiso 1 1 calc R U
H9C_2 H 0.6935 0.6974 1.0199 0.035 Uiso 1 1 calc R U
C10_2 C 0.3618(3) 0.9832(2) 0.84502(13) 0.0118(5) Uani 1 1 d . .
C11_2 C 0.2540(3) 0.9622(3) 0.81889(14) 0.0141(5) Uani 1 1 d . .
C12_2 C 0.1710(3) 1.0694(3) 0.78103(15) 0.0175(5) Uani 1 1 d . .
H12_2 H 0.0988 1.0563 0.7616 0.021 Uiso 1 1 calc R U
C13_2 C 0.1910(3) 1.1953(3) 0.77095(14) 0.0171(5) Uani 1 1 d . .
C14_2 C 0.2992(3) 1.2121(3) 0.79855(15) 0.0173(5) Uani 1 1 d . .
H14_2 H 0.3140 1.2974 0.7917 0.021 Uiso 1 1 calc R U
C15_2 C 0.3867(3) 1.1073(3) 0.83599(14) 0.0146(5) Uani 1 1 d . .
C16_2 C 0.2226(3) 0.8304(3) 0.83250(16) 0.0182(5) Uani 1 1 d . .
H16A_2 H 0.1714 0.8233 0.7964 0.027 Uiso 1 1 calc R U
H16B_2 H 0.1659 0.8249 0.8793 0.027 Uiso 1 1 calc R U
H16C_2 H 0.3101 0.7574 0.8306 0.027 Uiso 1 1 calc R U
C17_2 C 0.0939(3) 1.3120(3) 0.73383(16) 0.0247(6) Uani 1 1 d . .
H17A_2 H 0.1487 1.3560 0.6965 0.037 Uiso 1 1 calc R U
H17B_2 H 0.0379 1.3758 0.7679 0.037 Uiso 1 1 calc R U
H17C_2 H 0.0322 1.2801 0.7129 0.037 Uiso 1 1 calc R U
C18_2 C 0.5016(3) 1.1280(3) 0.86588(16) 0.0201(6) Uani 1 1 d . .
H18A_2 H 0.5919 1.0768 0.8413 0.030 Uiso 1 1 calc R U
H18B_2 H 0.4929 1.0975 0.9163 0.030 Uiso 1 1 calc R U
H18C_2 H 0.4950 1.2231 0.8595 0.030 Uiso 1 1 calc R U
C1_3 C 0.7635(3) 1.0319(2) 0.63533(14) 0.0141(5) Uani 1 1 d . .
H1_3 H 0.8144 1.0492 0.5870 0.017 Uiso 1 1 calc R U
C2_3 C 0.8030(3) 1.1069(3) 0.68603(16) 0.0184(6) Uani 1 1 d . .
H2A_3 H 0.7551 1.0902 0.7346 0.022 Uiso 1 1 calc R U
H2B_3 H 0.9047 1.0727 0.6861 0.022 Uiso 1 1 calc R U
C3_3 C 0.7621(3) 1.2573(3) 0.66409(16) 0.0216(6) Uani 1 1 d . .
H3A_3 H 0.7857 1.3034 0.6985 0.026 Uiso 1 1 calc R U
H3B_3 H 0.8160 1.2745 0.6172 0.026 Uiso 1 1 calc R U
C4_3 C 0.6066(3) 1.3132(3) 0.66081(17) 0.0218(6) Uani 1 1 d . .
H4A_3 H 0.5529 1.3050 0.7088 0.026 Uiso 1 1 calc R U
H4B_3 H 0.5842 1.4091 0.6437 0.026 Uiso 1 1 calc R U
C5_3 C 0.5643(3) 1.2389(3) 0.61185(17) 0.0247(6) Uani 1 1 d . .
H5A_3 H 0.6093 1.2564 0.5628 0.030 Uiso 1 1 calc R U
H5B_3 H 0.4620 1.2731 0.6133 0.030 Uiso 1 1 calc R U
C6_3 C 0.6060(3) 1.0881(3) 0.63283(16) 0.0195(6) Uani 1 1 d . .
H6A_3 H 0.5819 1.0428 0.5983 0.023 Uiso 1 1 calc R U
H6B_3 H 0.5530 1.0698 0.6798 0.023 Uiso 1 1 calc R U
C7_3 C 1.0093(3) 0.8039(3) 0.65397(14) 0.0135(5) Uani 1 1 d . .
H7_3 H 1.0235 0.8326 0.6980 0.016 Uiso 1 1 calc R U
C8_3 C 1.0912(3) 0.8724(3) 0.59289(16) 0.0223(6) Uani 1 1 d . .
H8A_3 H 1.0866 0.8435 0.5475 0.027 Uiso 1 1 calc R U
H8B_3 H 1.0488 0.9705 0.5914 0.027 Uiso 1 1 calc R U
C9_3 C 1.2435(3) 0.8363(3) 0.60286(16) 0.0223(6) Uani 1 1 d . .
H9A_3 H 1.2956 0.8777 0.5621 0.027 Uiso 1 1 calc R U
H9B_3 H 1.2479 0.8731 0.6460 0.027 Uiso 1 1 calc R U
C10_3 C 1.3125(3) 0.6855(3) 0.60924(17) 0.0219(6) Uani 1 1 d . .
H10A_3 H 1.3184 0.6498 0.5641 0.026 Uiso 1 1 calc R U
H10B_3 H 1.4085 0.6661 0.6189 0.026 Uiso 1 1 calc R U
C11_3 C 1.2295(3) 0.6172(3) 0.66854(16) 0.0194(6) Uani 1 1 d . .
H11A_3 H 1.2327 0.6456 0.7144 0.023 Uiso 1 1 calc R U
H11B_3 H 1.2727 0.5192 0.6698 0.023 Uiso 1 1 calc R U
C12_3 C 1.0779(3) 0.6519(3) 0.65814(15) 0.0163(5) Uani 1 1 d . .
H12A_3 H 1.0259 0.6085 0.6980 0.020 Uiso 1 1 calc R U
H12B_3 H 1.0741 0.6176 0.6141 0.020 Uiso 1 1 calc R U
C13_3 C 0.7771(3) 0.7812(2) 0.58624(13) 0.0136(5) Uani 1 1 d . .
H13_3 H 0.6744 0.8222 0.5877 0.016 Uiso 1 1 calc R U
C14_3 C 0.7986(3) 0.6288(3) 0.59576(15) 0.0171(5) Uani 1 1 d . .
H14A_3 H 0.8994 0.5803 0.5914 0.021 Uiso 1 1 calc R U
H14B_3 H 0.7528 0.6035 0.6434 0.021 Uiso 1 1 calc R U
C15_3 C 0.7368(3) 0.5898(3) 0.53973(15) 0.0211(6) Uani 1 1 d . .
H15A_3 H 0.7570 0.4915 0.5442 0.025 Uiso 1 1 calc R U
H15B_3 H 0.6343 0.6298 0.5481 0.025 Uiso 1 1 calc R U
C16_3 C 0.7950(3) 0.6358(3) 0.46508(16) 0.0230(6) Uani 1 1 d . .
H16A_3 H 0.7472 0.6140 0.4309 0.028 Uiso 1 1 calc R U
H16B_3 H 0.8955 0.5873 0.4544 0.028 Uiso 1 1 calc R U
C17_3 C 0.7752(4) 0.7858(3) 0.45660(16) 0.0261(7) Uani 1 1 d . .
H17A_3 H 0.6744 0.8349 0.4625 0.031 Uiso 1 1 calc R U
H17B_3 H 0.8186 0.8120 0.4085 0.031 Uiso 1 1 calc R U
C18_3 C 0.8418(3) 0.8234(3) 0.51171(15) 0.0227(6) Uani 1 1 d . .
H18A_3 H 0.9435 0.7784 0.5042 0.027 Uiso 1 1 calc R U
H18B_3 H 0.8268 0.9211 0.5063 0.027 Uiso 1 1 calc R U

loop_
_atom_site_aniso_label
_atom_site_aniso_U_11
_atom_site_aniso_U_22
_atom_site_aniso_U_33
_atom_site_aniso_U_23
_atom_site_aniso_U_13
_atom_site_aniso_U_12
Pt1_1 0.00806(5) 0.00941(5) 0.00903(5) -0.00030(3) -0.00092(3) -0.00314(3)
C1_1 0.0104(12) 0.0108(11) 0.0098(11) -0.0017(9) -0.0003(9) -0.0048(9)
N1_1 0.0133(11) 0.0107(10) 0.0096(10) 0.0002(8) -0.0003(8) -0.0044(8)
Cl2_1 0.0270(4) 0.0287(4) 0.0215(3) -0.0088(3) -0.0053(3) -0.0085(3)
P2_1 0.0097(3) 0.0088(3) 0.0108(3) 0.0005(2) -0.0001(2) -0.0020(2)
C2_1 0.0170(14) 0.0163(12) 0.0098(12) -0.0005(9) 0.0032(10) -0.0048(10)
N2_1 0.0105(11) 0.0121(10) 0.0101(10) -0.0019(8) 0.0013(8) -0.0035(8)
Cl3_1 0.0183(3) 0.0189(3) 0.0226(3) 0.0009(2) -0.0066(3) -0.0035(3)
C3_1 0.0161(14) 0.0157(12) 0.0130(12) -0.0038(10) 0.0031(10) -0.0054(10)
Cl1_1 0.0106(3) 0.0247(3) 0.0156(3) -0.0039(2) -0.0034(2) -0.0071(3)
As1_1 0.01391(14) 0.01674(13) 0.01643(13) 0.00057(10) -0.00442(10) -0.00667(11)
C1_2 0.0127(13) 0.0084(11) 0.0131(12) -0.0004(9) 0.0015(9) -0.0030(10)
C2_2 0.0173(14) 0.0124(11) 0.0126(12) 0.0003(9) 0.0010(10) -0.0058(10)
C3_2 0.0218(15) 0.0125(12) 0.0156(13) -0.0030(10) 0.0033(11) -0.0052(11)
C4_2 0.0171(14) 0.0129(12) 0.0188(13) 0.0013(10) 0.0034(10) -0.0032(11)
C5_2 0.0174(14) 0.0165(12) 0.0163(13) 0.0015(10) -0.0039(10) -0.0038(11)
C6_2 0.0178(14) 0.0149(12) 0.0135(12) -0.0009(10) 0.0004(10) -0.0056(11)
C7_2 0.0324(17) 0.0150(13) 0.0245(15) -0.0032(11) -0.0112(13) -0.0083(12)
C8_2 0.0246(16) 0.0150(13) 0.0231(15) 0.0001(11) 0.0000(12) 0.0022(12)
C9_2 0.0311(17) 0.0180(13) 0.0210(14) -0.0041(11) -0.0107(12) -0.0023(12)
C10_2 0.0094(12) 0.0102(11) 0.0137(12) -0.0017(9) 0.0006(9) -0.0014(9)
C11_2 0.0112(13) 0.0148(12) 0.0157(12) -0.0042(10) 0.0009(10) -0.0039(10)
C12_2 0.0129(13) 0.0203(13) 0.0180(13) -0.0027(10) -0.0015(10) -0.0033(11)
C13_2 0.0154(14) 0.0161(12) 0.0151(13) 0.0001(10) 0.0004(10) -0.0007(11)
C14_2 0.0186(14) 0.0110(12) 0.0195(13) -0.0006(10) 0.0029(11) -0.0046(10)
C15_2 0.0125(13) 0.0136(12) 0.0166(13) -0.0047(10) 0.0013(10) -0.0031(10)
C16_2 0.0140(14) 0.0173(13) 0.0247(14) -0.0017(11) -0.0032(11) -0.0068(11)
C17_2 0.0219(16) 0.0216(14) 0.0243(15) 0.0043(12) -0.0041(12) -0.0004(12)
C18_2 0.0183(15) 0.0169(13) 0.0271(15) -0.0058(11) -0.0026(12) -0.0069(11)
C1_3 0.0159(13) 0.0101(11) 0.0144(12) 0.0011(9) -0.0021(10) -0.0023(10)
C2_3 0.0192(15) 0.0116(12) 0.0244(14) -0.0002(10) -0.0054(11) -0.0039(11)
C3_3 0.0249(16) 0.0118(12) 0.0275(15) -0.0018(11) -0.0023(12) -0.0057(11)
C4_3 0.0223(16) 0.0100(12) 0.0289(16) -0.0024(11) -0.0022(12) 0.0003(11)
C5_3 0.0249(17) 0.0137(13) 0.0309(16) -0.0022(11) -0.0101(13) 0.0041(12)
C6_3 0.0179(15) 0.0135(12) 0.0257(15) -0.0046(11) -0.0077(11) 0.0012(11)
C7_3 0.0093(12) 0.0134(12) 0.0158(12) 0.0011(9) -0.0001(9) -0.0029(10)
C8_3 0.0159(15) 0.0258(15) 0.0227(15) 0.0062(12) 0.0009(11) -0.0090(12)
C9_3 0.0140(14) 0.0264(15) 0.0264(15) 0.0018(12) 0.0000(11) -0.0095(12)
C10_3 0.0102(13) 0.0259(15) 0.0291(16) -0.0080(12) -0.0001(11) -0.0042(11)
C11_3 0.0130(14) 0.0170(13) 0.0267(15) -0.0043(11) -0.0036(11) -0.0011(11)
C12_3 0.0118(13) 0.0130(12) 0.0228(14) -0.0028(10) -0.0010(10) -0.0024(10)
C13_3 0.0161(13) 0.0116(11) 0.0124(12) -0.0017(9) -0.0006(10) -0.0037(10)
C14_3 0.0210(15) 0.0121(12) 0.0179(13) -0.0015(10) -0.0039(11) -0.0039(11)
C15_3 0.0246(16) 0.0200(13) 0.0210(14) -0.0029(11) -0.0054(12) -0.0083(12)
C16_3 0.0259(16) 0.0215(14) 0.0206(14) -0.0076(11) -0.0034(12) -0.0035(12)
C17_3 0.041(2) 0.0236(15) 0.0140(14) -0.0007(11) -0.0053(13) -0.0104(14)
C18_3 0.0324(18) 0.0234(14) 0.0141(13) -0.0023(11) 0.0027(12) -0.0147(13)

loop_
_atom_type_symbol
_atom_type_description
_atom_type_scat_dispersion_real
_atom_type_scat_dispersion_imag
_atom_type_scat_source
C C 0.0033 0.0016 'International Tables Vol C Tables 4.2.6.8 and 6.1.1.4'
H H 0.0000 0.0000 'International Tables Vol C Tables 4.2.6.8 and 6.1.1.4'
P P 0.1023 0.0942 'International Tables Vol C Tables 4.2.6.8 and 6.1.1.4'
Cl Cl 0.1484 0.1585 'International Tables Vol C Tables 4.2.6.8 and 6.1.1.4'
As As 0.0499 2.0058 'International Tables Vol C Tables 4.2.6.8 and 6.1.1.4'
Pt Pt -1.7033 8.3905 'International Tables Vol C Tables 4.2.6.8 and 6.1.1.4'
N N 0.0061 0.0033 'International Tables Vol C Tables 4.2.6.8 and 6.1.1.4'

loop_
_geom_angle_atom_site_label_1
_geom_angle_atom_site_label_2
_geom_angle_atom_site_label_3
_geom_angle
C1_1 Pt1_1 P2_1 174.23(7)
C1_1 Pt1_1 As1_1 94.39(7)
P2_1 Pt1_1 As1_1 88.00(3)
C1_1 Pt1_1 Cl1_1 88.51(7)
P2_1 Pt1_1 Cl1_1 88.80(3)
As1_1 Pt1_1 Cl1_1 175.490(18)
N2_1 C1_1 N1_1 104.3(2)
N2_1 C1_1 Pt1_1 123.91(17)
N1_1 C1_1 Pt1_1 131.76(19)
C1_1 N1_1 C2_1 110.6(2)
C1_1 N1_1 C1_2 129.0(2)
C2_1 N1_1 C1_2 120.3(2)
C13_3 P2_1 C1_3 103.55(12)
C13_3 P2_1 C7_3 109.48(13)
C1_3 P2_1 C7_3 103.95(12)
C13_3 P2_1 Pt1_1 113.55(9)
C1_3 P2_1 Pt1_1 108.95(9)
C7_3 P2_1 Pt1_1 116.15(9)
C3_1 C2_1 N1_1 107.3(2)
C3_1 C2_1 H2_1 126.4
N1_1 C2_1 H2_1 126.4
C1_1 N2_1 C3_1 111.3(2)
C1_1 N2_1 C10_2 127.5(2)
C3_1 N2_1 C10_2 119.7(2)
C2_1 C3_1 N2_1 106.6(2)
C2_1 C3_1 H3_1 126.7
N2_1 C3_1 H3_1 126.7
Cl3_1 As1_1 Cl2_1 97.95(4)
Cl3_1 As1_1 Pt1_1 103.00(3)
Cl2_1 As1_1 Pt1_1 108.61(3)
C6_2 C1_2 C2_2 121.5(2)
C6_2 C1_2 N1_1 119.2(2)
C2_2 C1_2 N1_1 118.9(2)
C3_2 C2_2 C1_2 118.0(2)
C3_2 C2_2 C7_2 119.3(2)
C1_2 C2_2 C7_2 122.6(2)
C4_2 C3_2 C2_2 122.1(3)
C4_2 C3_2 H3_2 119.0
C2_2 C3_2 H3_2 119.0
C5_2 C4_2 C3_2 118.0(3)
C5_2 C4_2 C8_2 120.2(3)
C3_2 C4_2 C8_2 121.8(3)
C4_2 C5_2 C6_2 122.6(3)
C4_2 C5_2 H5_2 118.7
C6_2 C5_2 H5_2 118.7
C5_2 C6_2 C1_2 117.7(2)
C5_2 C6_2 C9_2 117.7(2)
C1_2 C6_2 C9_2 124.5(2)
C2_2 C7_2 H7A_2 109.5
C2_2 C7_2 H7B_2 109.5
H7A_2 C7_2 H7B_2 109.5
C2_2 C7_2 H7C_2 109.5
H7A_2 C7_2 H7C_2 109.5
H7B_2 C7_2 H7C_2 109.5
C4_2 C8_2 H8A_2 109.5
C4_2 C8_2 H8B_2 109.5
H8A_2 C8_2 H8B_2 109.5
C4_2 C8_2 H8C_2 109.5
H8A_2 C8_2 H8C_2 109.5
H8B_2 C8_2 H8C_2 109.5
C6_2 C9_2 H9A_2 109.5
C6_2 C9_2 H9B_2 109.5
H9A_2 C9_2 H9B_2 109.5
C6_2 C9_2 H9C_2 109.5
H9A_2 C9_2 H9C_2 109.5
H9B_2 C9_2 H9C_2 109.5
C11_2 C10_2 C15_2 122.5(2)
C11_2 C10_2 N2_1 116.9(2)
C15_2 C10_2 N2_1 120.5(2)
C12_2 C11_2 C10_2 117.9(2)
C12_2 C11_2 C16_2 119.9(2)
C10_2 C11_2 C16_2 122.2(2)
C11_2 C12_2 C13_2 121.8(3)
C11_2 C12_2 H12_2 119.1
C13_2 C12_2 H12_2 119.1
C14_2 C13_2 C12_2 118.4(3)
C14_2 C13_2 C17_2 120.7(3)
C12_2 C13_2 C17_2 120.8(3)
C13_2 C14_2 C15_2 122.0(2)
C13_2 C14_2 H14_2 119.0
C15_2 C14_2 H14_2 119.0
C14_2 C15_2 C10_2 117.4(2)
C14_2 C15_2 C18_2 121.1(2)
C10_2 C15_2 C18_2 121.5(2)
C11_2 C16_2 H16A_2 109.5
C11_2 C16_2 H16B_2 109.5
H16A_2 C16_2 H16B_2 109.5
C11_2 C16_2 H16C_2 109.5
H16A_2 C16_2 H16C_2 109.5
H16B_2 C16_2 H16C_2 109.5
C13_2 C17_2 H17A_2 109.5
C13_2 C17_2 H17B_2 109.5
H17A_2 C17_2 H17B_2 109.5
C13_2 C17_2 H17C_2 109.5
H17A_2 C17_2 H17C_2 109.5
H17B_2 C17_2 H17C_2 109.5
C15_2 C18_2 H18A_2 109.5
C15_2 C18_2 H18B_2 109.5
H18A_2 C18_2 H18B_2 109.5
C15_2 C18_2 H18C_2 109.5
H18A_2 C18_2 H18C_2 109.5
H18B_2 C18_2 H18C_2 109.5
C2_3 C1_3 C6_3 109.7(2)
C2_3 C1_3 P2_1 111.79(18)
C6_3 C1_3 P2_1 111.89(18)
C2_3 C1_3 H1_3 107.7
C6_3 C1_3 H1_3 107.7
P2_1 C1_3 H1_3 107.7
C3_3 C2_3 C1_3 111.1(2)
C3_3 C2_3 H2A_3 109.4
C1_3 C2_3 H2A_3 109.4
C3_3 C2_3 H2B_3 109.4
C1_3 C2_3 H2B_3 109.4
H2A_3 C2_3 H2B_3 108.0
C4_3 C3_3 C2_3 111.1(2)
C4_3 C3_3 H3A_3 109.4
C2_3 C3_3 H3A_3 109.4
C4_3 C3_3 H3B_3 109.4
C2_3 C3_3 H3B_3 109.4
H3A_3 C3_3 H3B_3 108.0
C5_3 C4_3 C3_3 111.1(2)
C5_3 C4_3 H4A_3 109.4
C3_3 C4_3 H4A_3 109.4
C5_3 C4_3 H4B_3 109.4
C3_3 C4_3 H4B_3 109.4
H4A_3 C4_3 H4B_3 108.0
C4_3 C5_3 C6_3 111.7(2)
C4_3 C5_3 H5A_3 109.3
C6_3 C5_3 H5A_3 109.3
C4_3 C5_3 H5B_3 109.3
C6_3 C5_3 H5B_3 109.3
H5A_3 C5_3 H5B_3 107.9
C5_3 C6_3 C1_3 111.1(2)
C5_3 C6_3 H6A_3 109.4
C1_3 C6_3 H6A_3 109.4
C5_3 C6_3 H6B_3 109.4
C1_3 C6_3 H6B_3 109.4
H6A_3 C6_3 H6B_3 108.0
C12_3 C7_3 C8_3 109.8(2)
C12_3 C7_3 P2_1 111.91(18)
C8_3 C7_3 P2_1 118.07(19)
C12_3 C7_3 H7_3 105.3
C8_3 C7_3 H7_3 105.3
P2_1 C7_3 H7_3 105.3
C9_3 C8_3 C7_3 110.2(2)
C9_3 C8_3 H8A_3 109.6
C7_3 C8_3 H8A_3 109.6
C9_3 C8_3 H8B_3 109.6
C7_3 C8_3 H8B_3 109.6
H8A_3 C8_3 H8B_3 108.1
C10_3 C9_3 C8_3 112.0(2)
C10_3 C9_3 H9A_3 109.2
C8_3 C9_3 H9A_3 109.2
C10_3 C9_3 H9B_3 109.2
C8_3 C9_3 H9B_3 109.2
H9A_3 C9_3 H9B_3 107.9
C11_3 C10_3 C9_3 110.7(2)
C11_3 C10_3 H10A_3 109.5
C9_3 C10_3 H10A_3 109.5
C11_3 C10_3 H10B_3 109.5
C9_3 C10_3 H10B_3 109.5
H10A_3 C10_3 H10B_3 108.1
C10_3 C11_3 C12_3 111.2(2)
C10_3 C11_3 H11A_3 109.4
C12_3 C11_3 H11A_3 109.4
C10_3 C11_3 H11B_3 109.4
C12_3 C11_3 H11B_3 109.4
H11A_3 C11_3 H11B_3 108.0
C11_3 C12_3 C7_3 110.5(2)
C11_3 C12_3 H12A_3 109.5
C7_3 C12_3 H12A_3 109.5
C11_3 C12_3 H12B_3 109.5
C7_3 C12_3 H12B_3 109.5
H12A_3 C12_3 H12B_3 108.1
C18_3 C13_3 C14_3 110.5(2)
C18_3 C13_3 P2_1 115.92(19)
C14_3 C13_3 P2_1 115.09(18)
C18_3 C13_3 H13_3 104.6
C14_3 C13_3 H13_3 104.6
P2_1 C13_3 H13_3 104.6
C15_3 C14_3 C13_3 109.9(2)
C15_3 C14_3 H14A_3 109.7
C13_3 C14_3 H14A_3 109.7
C15_3 C14_3 H14B_3 109.7
C13_3 C14_3 H14B_3 109.7
H14A_3 C14_3 H14B_3 108.2
C16_3 C15_3 C14_3 112.3(2)
C16_3 C15_3 H15A_3 109.1
C14_3 C15_3 H15A_3 109.1
C16_3 C15_3 H15B_3 109.1
C14_3 C15_3 H15B_3 109.1
H15A_3 C15_3 H15B_3 107.9
C15_3 C16_3 C17_3 111.4(2)
C15_3 C16_3 H16A_3 109.4
C17_3 C16_3 H16A_3 109.4
C15_3 C16_3 H16B_3 109.4
C17_3 C16_3 H16B_3 109.4
H16A_3 C16_3 H16B_3 108.0
C16_3 C17_3 C18_3 110.4(2)
C16_3 C17_3 H17A_3 109.6
C18_3 C17_3 H17A_3 109.6
C16_3 C17_3 H17B_3 109.6
C18_3 C17_3 H17B_3 109.6
H17A_3 C17_3 H17B_3 108.1
C13_3 C18_3 C17_3 110.0(2)
C13_3 C18_3 H18A_3 109.7
C17_3 C18_3 H18A_3 109.7
C13_3 C18_3 H18B_3 109.7
C17_3 C18_3 H18B_3 109.7
H18A_3 C18_3 H18B_3 108.2

loop_
_geom_bond_atom_site_label_1
_geom_bond_atom_site_label_2
_geom_bond_distance
Pt1_1 C1_1 2.054(2)
Pt1_1 P2_1 2.3425(9)
Pt1_1 As1_1 2.3482(5)
Pt1_1 Cl1_1 2.3913(8)
C1_1 N2_1 1.359(3)
C1_1 N1_1 1.367(3)
N1_1 C2_1 1.391(3)
N1_1 C1_2 1.447(3)
Cl2_1 As1_1 2.2390(10)
P2_1 C13_3 1.849(3)
P2_1 C1_3 1.855(3)
P2_1 C7_3 1.859(3)
C2_1 C3_1 1.343(4)
C2_1 H2_1 0.9500
N2_1 C3_1 1.392(3)
N2_1 C10_2 1.452(3)
Cl3_1 As1_1 2.2328(9)
C3_1 H3_1 0.9500
C1_2 C6_2 1.395(4)
C1_2 C2_2 1.403(4)
C2_2 C3_2 1.394(4)
C2_2 C7_2 1.508(4)
C3_2 C4_2 1.387(4)
C3_2 H3_2 0.9500
C4_2 C5_2 1.386(4)
C4_2 C8_2 1.508(4)
C5_2 C6_2 1.395(4)
C5_2 H5_2 0.9500
C6_2 C9_2 1.512(4)
C7_2 H7A_2 0.9800
C7_2 H7B_2 0.9800
C7_2 H7C_2 0.9800
C8_2 H8A_2 0.9800
C8_2 H8B_2 0.9800
C8_2 H8C_2 0.9800
C9_2 H9A_2 0.9800
C9_2 H9B_2 0.9800
C9_2 H9C_2 0.9800
C10_2 C11_2 1.394(4)
C10_2 C15_2 1.398(3)
C11_2 C12_2 1.393(4)
C11_2 C16_2 1.506(4)
C12_2 C13_2 1.394(4)
C12_2 H12_2 0.9500
C13_2 C14_2 1.394(4)
C13_2 C17_2 1.510(4)
C14_2 C15_2 1.398(4)
C14_2 H14_2 0.9500
C15_2 C18_2 1.499(4)
C16_2 H16A_2 0.9800
C16_2 H16B_2 0.9800
C16_2 H16C_2 0.9800
C17_2 H17A_2 0.9800
C17_2 H17B_2 0.9800
C17_2 H17C_2 0.9800
C18_2 H18A_2 0.9800
C18_2 H18B_2 0.9800
C18_2 H18C_2 0.9800
C1_3 C2_3 1.537(4)
C1_3 C6_3 1.542(4)
C1_3 H1_3 1.0000
C2_3 C3_3 1.532(4)
C2_3 H2A_3 0.9900
C2_3 H2B_3 0.9900
C3_3 C4_3 1.525(4)
C3_3 H3A_3 0.9900
C3_3 H3B_3 0.9900
C4_3 C5_3 1.522(4)
C4_3 H4A_3 0.9900
C4_3 H4B_3 0.9900
C5_3 C6_3 1.532(4)
C5_3 H5A_3 0.9900
C5_3 H5B_3 0.9900
C6_3 H6A_3 0.9900
C6_3 H6B_3 0.9900
C7_3 C12_3 1.538(4)
C7_3 C8_3 1.540(4)
C7_3 H7_3 1.0000
C8_3 C9_3 1.530(4)
C8_3 H8A_3 0.9900
C8_3 H8B_3 0.9900
C9_3 C10_3 1.526(4)
C9_3 H9A_3 0.9900
C9_3 H9B_3 0.9900
C10_3 C11_3 1.525(4)
C10_3 H10A_3 0.9900
C10_3 H10B_3 0.9900
C11_3 C12_3 1.528(4)
C11_3 H11A_3 0.9900
C11_3 H11B_3 0.9900
C12_3 H12A_3 0.9900
C12_3 H12B_3 0.9900
C13_3 C18_3 1.531(4)
C13_3 C14_3 1.549(3)
C13_3 H13_3 1.0000
C14_3 C15_3 1.527(4)
C14_3 H14A_3 0.9900
C14_3 H14B_3 0.9900
C15_3 C16_3 1.524(4)
C15_3 H15A_3 0.9900
C15_3 H15B_3 0.9900
C16_3 C17_3 1.527(4)
C16_3 H16A_3 0.9900
C16_3 H16B_3 0.9900
C17_3 C18_3 1.537(4)
C17_3 H17A_3 0.9900
C17_3 H17B_3 0.9900
C18_3 H18A_3 0.9900
C18_3 H18B_3 0.9900

loop_
_geom_torsion_atom_site_label_1
_geom_torsion_atom_site_label_2
_geom_torsion_atom_site_label_3
_geom_torsion_atom_site_label_4
_geom_torsion
N2_1 C1_1 N1_1 C2_1 -0.1(3)
Pt1_1 C1_1 N1_1 C2_1 178.18(19)
N2_1 C1_1 N1_1 C1_2 175.6(2)
Pt1_1 C1_1 N1_1 C1_2 -6.1(4)
C1_1 N1_1 C2_1 C3_1 -0.3(3)
C1_2 N1_1 C2_1 C3_1 -176.4(2)
N1_1 C1_1 N2_1 C3_1 0.4(3)
Pt1_1 C1_1 N2_1 C3_1 -178.02(17)
N1_1 C1_1 N2_1 C10_2 -165.1(2)
Pt1_1 C1_1 N2_1 C10_2 16.5(3)
N1_1 C2_1 C3_1 N2_1 0.5(3)
C1_1 N2_1 C3_1 C2_1 -0.6(3)
C10_2 N2_1 C3_1 C2_1 166.2(2)
C1_1 N1_1 C1_2 C6_2 124.6(3)
C2_1 N1_1 C1_2 C6_2 -60.0(3)
C1_1 N1_1 C1_2 C2_2 -63.0(3)
C2_1 N1_1 C1_2 C2_2 112.4(3)
C6_2 C1_2 C2_2 C3_2 -3.6(4)
N1_1 C1_2 C2_2 C3_2 -175.8(2)
C6_2 C1_2 C2_2 C7_2 173.1(3)
N1_1 C1_2 C2_2 C7_2 0.9(4)
C1_2 C2_2 C3_2 C4_2 0.9(4)
C7_2 C2_2 C3_2 C4_2 -175.9(3)
C2_2 C3_2 C4_2 C5_2 1.5(4)
C2_2 C3_2 C4_2 C8_2 178.8(3)
C3_2 C4_2 C5_2 C6_2 -1.4(4)
C8_2 C4_2 C5_2 C6_2 -178.8(3)
C4_2 C5_2 C6_2 C1_2 -1.1(4)
C4_2 C5_2 C6_2 C9_2 176.4(3)
C2_2 C1_2 C6_2 C5_2 3.7(4)
N1_1 C1_2 C6_2 C5_2 175.9(2)
C2_2 C1_2 C6_2 C9_2 -173.7(3)
N1_1 C1_2 C6_2 C9_2 -1.5(4)
C1_1 N2_1 C10_2 C11_2 94.6(3)
C3_1 N2_1 C10_2 C11_2 -69.8(3)
C1_1 N2_1 C10_2 C15_2 -89.5(3)
C3_1 N2_1 C10_2 C15_2 106.1(3)
C15_2 C10_2 C11_2 C12_2 1.6(4)
N2_1 C10_2 C11_2 C12_2 177.4(2)
C15_2 C10_2 C11_2 C16_2 -176.3(3)
N2_1 C10_2 C11_2 C16_2 -0.5(4)
C10_2 C11_2 C12_2 C13_2 -1.9(4)
C16_2 C11_2 C12_2 C13_2 176.0(3)
C11_2 C12_2 C13_2 C14_2 1.4(4)
C11_2 C12_2 C13_2 C17_2 -176.0(3)
C12_2 C13_2 C14_2 C15_2 -0.4(4)
C17_2 C13_2 C14_2 C15_2 177.0(3)
C13_2 C14_2 C15_2 C10_2 0.0(4)
C13_2 C14_2 C15_2 C18_2 -179.3(3)
C11_2 C10_2 C15_2 C14_2 -0.6(4)
N2_1 C10_2 C15_2 C14_2 -176.3(2)
C11_2 C10_2 C15_2 C18_2 178.7(3)
N2_1 C10_2 C15_2 C18_2 3.1(4)
C13_3 P2_1 C1_3 C2_3 -173.92(19)
C7_3 P2_1 C1_3 C2_3 -59.5(2)
Pt1_1 P2_1 C1_3 C2_3 64.9(2)
C13_3 P2_1 C1_3 C6_3 62.6(2)
C7_3 P2_1 C1_3 C6_3 176.96(19)
Pt1_1 P2_1 C1_3 C6_3 -58.6(2)
C6_3 C1_3 C2_3 C3_3 -57.1(3)
P2_1 C1_3 C2_3 C3_3 178.2(2)
C1_3 C2_3 C3_3 C4_3 57.2(3)
C2_3 C3_3 C4_3 C5_3 -55.6(3)
C3_3 C4_3 C5_3 C6_3 55.1(3)
C4_3 C5_3 C6_3 C1_3 -55.8(3)
C2_3 C1_3 C6_3 C5_3 56.2(3)
P2_1 C1_3 C6_3 C5_3 -179.1(2)
C13_3 P2_1 C7_3 C12_3 -58.9(2)
C1_3 P2_1 C7_3 C12_3 -169.01(19)
Pt1_1 P2_1 C7_3 C12_3 71.3(2)
C13_3 P2_1 C7_3 C8_3 70.1(2)
C1_3 P2_1 C7_3 C8_3 -40.0(2)
Pt1_1 P2_1 C7_3 C8_3 -159.68(19)
C12_3 C7_3 C8_3 C9_3 -57.3(3)
P2_1 C7_3 C8_3 C9_3 172.8(2)
C7_3 C8_3 C9_3 C10_3 56.4(3)
C8_3 C9_3 C10_3 C11_3 -55.3(3)
C9_3 C10_3 C11_3 C12_3 55.5(3)
C10_3 C11_3 C12_3 C7_3 -57.5(3)
C8_3 C7_3 C12_3 C11_3 58.2(3)
P2_1 C7_3 C12_3 C11_3 -168.66(19)
C1_3 P2_1 C13_3 C18_3 54.4(2)
C7_3 P2_1 C13_3 C18_3 -56.0(2)
Pt1_1 P2_1 C13_3 C18_3 172.40(18)
C1_3 P2_1 C13_3 C14_3 -174.4(2)
C7_3 P2_1 C13_3 C14_3 75.2(2)
Pt1_1 P2_1 C13_3 C14_3 -56.4(2)
C18_3 C13_3 C14_3 C15_3 -56.9(3)
P2_1 C13_3 C14_3 C15_3 169.4(2)
C13_3 C14_3 C15_3 C16_3 54.9(3)
C14_3 C15_3 C16_3 C17_3 -55.1(3)
C15_3 C16_3 C17_3 C18_3 56.1(4)
C14_3 C13_3 C18_3 C17_3 59.0(3)
P2_1 C13_3 C18_3 C17_3 -167.7(2)
C16_3 C17_3 C18_3 C13_3 -58.3(3)
